data_4077329
loop_
_publ_author_name
'Gao, Yuan'
'Jennings, Michael C.'
'Puddephatt, Richard J.'
'Jenkins, Hilary A.'

_publ_section_title
;
 Synthesis and Reactivity of a Diruthenium Diazoalkane Complex
;
_journal_issue 16
_journal_name_full Organometallics
_journal_page_first 3500
_journal_paper_doi 10.1021/om0102293
_journal_volume 20
_journal_year 2001
_chemical_formula_sum 'C66 H57 N2 O5 P4 Ru2'
_chemical_formula_weight 1284.16
_chemical_name_systematic
;
  ?
;
_space_group_IT_number 96
_symmetry_cell_setting tetragonal
_symmetry_space_group_name_Hall 'P 4nw 2abw'
_symmetry_space_group_name_H-M 'P 43 21 2'
_atom_sites_solution_hydrogens geom
_atom_sites_solution_primary direct
_atom_sites_solution_secondary difmap
_audit_creation_method SHELXL-97
_cell_angle_alpha 90.00
_cell_angle_beta 90.00
_cell_angle_gamma 90.00
_cell_formula_units_Z 4
_cell_length_a 15.1244(6)
_cell_length_b 15.1244(6)
_cell_length_c 28.2910(15)
_cell_measurement_temperature 223(2)
_cell_volume 6471.5(5)
_computing_cell_refinement 'Bruker SMART'
_computing_data_collection 'Bruker SMART'
_computing_data_reduction 'Bruker SHELXTL'
_computing_molecular_graphics 'Bruker SHELXTL'
_computing_publication_material 'Bruker SHELXTL'
_computing_structure_refinement 'SHELXL-97 (Sheldrick, 1997)'
_computing_structure_solution 'SHELXS-97 (Sheldrick, 1990)'
_diffrn_ambient_temperature 223(2)
_diffrn_measured_fraction_theta_full 1.000
_diffrn_measured_fraction_theta_max 1.000
_diffrn_measurement_device_type 'CCD area detector'
_diffrn_measurement_method 'phi and omega scans'
_diffrn_radiation_monochromator graphite
_diffrn_radiation_source 'fine-focus sealed tube'
_diffrn_radiation_type MoK\a
_diffrn_radiation_wavelength 0.71073
_diffrn_reflns_av_R_equivalents 0.0691
_diffrn_reflns_av_sigmaI/netI 0.0480
_diffrn_reflns_limit_h_max 16
_diffrn_reflns_limit_h_min -17
_diffrn_reflns_limit_k_max 15
_diffrn_reflns_limit_k_min -17
_diffrn_reflns_limit_l_max 33
_diffrn_reflns_limit_l_min -18
_diffrn_reflns_number 32919
_diffrn_reflns_theta_full 24.99
_diffrn_reflns_theta_max 24.99
_diffrn_reflns_theta_min 1.53
_exptl_absorpt_coefficient_mu 0.613
_exptl_absorpt_correction_type integration
_exptl_crystal_colour orange
_exptl_crystal_density_diffrn 1.318
_exptl_crystal_density_method 'not measured'
_exptl_crystal_description block
_exptl_crystal_F_000 2620
_exptl_crystal_size_max .25
_exptl_crystal_size_mid .2
_exptl_crystal_size_min .2
_refine_diff_density_max 0.777
_refine_diff_density_min -0.396
_refine_diff_density_rms 0.092
_refine_ls_abs_structure_details 'Flack H D (1983), Acta Cryst. A39, 876-881'
_refine_ls_abs_structure_Flack 0.03(6)
_refine_ls_extinction_coef 0.0009(2)
_refine_ls_extinction_expression Fc^*^=kFc[1+0.001xFc^2^\l^3^/sin(2\q)]^-1/4^
_refine_ls_extinction_method SHELXL
_refine_ls_goodness_of_fit_ref 1.106
_refine_ls_hydrogen_treatment mixed
_refine_ls_matrix_type full
_refine_ls_number_parameters 349
_refine_ls_number_reflns 5689
_refine_ls_number_restraints 0
_refine_ls_restrained_S_all 1.106
_refine_ls_R_factor_all 0.0747
_refine_ls_R_factor_gt 0.0576
_refine_ls_shift/su_max 1.876
_refine_ls_shift/su_mean 0.085
_refine_ls_structure_factor_coef Fsqd
_refine_ls_weighting_details 'calc w=1/[\s^2^(Fo^2^)+(0.1000P)^2^+0.0000P] where P=(Fo^2^+2Fc^2^)/3'
_refine_ls_weighting_scheme calc
_refine_ls_wR_factor_gt 0.1495
_refine_ls_wR_factor_ref 0.1602
_reflns_number_gt 4599
_reflns_number_total 5689
_reflns_threshold_expression >2sigma(I)
_cod_data_source_file om0102293.cif
_cod_data_source_block complex_4
_cod_depositor_comments
;
The following automatic conversions were performed:

'_symmetry_cell_setting' value 'Tetragonal' changed to 'tetragonal'
according to /home/saulius/struct/CIF-dictionaries/cif_core.dic
dictionary named 'cif_core.dic' version 2.4.2 from 2011-04-26.

Automatic conversion script
Id: cif_fix_values 1715 2011-07-08 13:25:40Z adriana 
;
_cod_original_sg_symbol_H-M P4(3)2(1)2
_cod_database_code 4077329

loop_
_symmetry_equiv_pos_as_xyz
'x, y, z'
'-x, -y, z+1/2'
'-y+1/2, x+1/2, z+3/4'
'y+1/2, -x+1/2, z+1/4'
'-x+1/2, y+1/2, -z+3/4'
'x+1/2, -y+1/2, -z+1/4'
'y, x, -z'
'-y, -x, -z+1/2'

loop_
_atom_site_label
_atom_site_type_symbol
_atom_site_fract_x
_atom_site_fract_y
_atom_site_fract_z
_atom_site_U_iso_or_equiv
_atom_site_adp_type
_atom_site_occupancy
_atom_site_symmetry_multiplicity
_atom_site_calc_flag
_atom_site_refinement_flags
_atom_site_disorder_assembly
_atom_site_disorder_group
Ru1 Ru 0.63788(4) 0.26463(3) 0.290936(19) 0.04934(19) Uani 1 1 d . . .
P1 P 0.54782(12) 0.19375(12) 0.23537(6) 0.0509(4) Uani 1 1 d . A .
P2 P 0.71807(12) 0.34870(11) 0.34627(6) 0.0503(4) Uani 1 1 d . A .
N1 N 0.6235(3) 0.3765(3) 0.2500 0.0469(18) Uani 1 2 d S A .
N2 N 0.5645(4) 0.4355(4) 0.2500 0.068(2) Uiso 1 2 d S . .
O15 O 0.6424(5) 0.1023(4) 0.3503(2) 0.0882(17) Uani 1 1 d . . .
O16 O 0.8075(3) 0.1925(3) 0.2500 0.0630(18) Uani 1 2 d S . .
C15 C 0.6445(6) 0.1642(5) 0.3272(3) 0.0615(18) Uani 1 1 d . A .
C16 C 0.7519(4) 0.2481(4) 0.2500 0.046(2) Uani 1 2 d S A .
C20 C 0.5431(4) 0.2522(5) 0.1772(2) 0.0574(17) Uani 1 1 d . . .
H20A H 0.5128 0.2142 0.1543 0.086 Uiso 1 1 calc R A .
H20B H 0.5077 0.3061 0.1809 0.086 Uiso 1 1 calc R . .
C21 C 0.4327(5) 0.1906(5) 0.2536(3) 0.0607(17) Uani 1 1 d . . .
C22 C 0.4101(6) 0.1355(7) 0.2906(3) 0.093(3) Uani 1 1 d . A .
H22A H 0.4519 0.0956 0.3027 0.112 Uiso 1 1 calc R . .
C23 C 0.3256(7) 0.1389(9) 0.3101(4) 0.109(4) Uani 1 1 d . . .
H23A H 0.3116 0.1003 0.3351 0.131 Uiso 1 1 calc R A .
C24 C 0.2643(6) 0.1944(8) 0.2949(3) 0.103(3) Uani 1 1 d . A .
H24A H 0.2091 0.1980 0.3100 0.124 Uiso 1 1 calc R . .
C25 C 0.2835(6) 0.2472(9) 0.2561(3) 0.104(3) Uani 1 1 d . . .
H25A H 0.2397 0.2843 0.2435 0.125 Uiso 1 1 calc R A .
C26 C 0.3671(5) 0.2457(6) 0.2360(3) 0.076(2) Uani 1 1 d . A .
H26A H 0.3794 0.2824 0.2100 0.091 Uiso 1 1 calc R . .
C31 C 0.5676(5) 0.0801(5) 0.2188(3) 0.063(2) Uani 1 1 d . . .
C32 C 0.5034(7) 0.0316(6) 0.1941(3) 0.083(3) Uani 1 1 d . A .
H32A H 0.4479 0.0558 0.1866 0.099 Uiso 1 1 calc R . .
C33 C 0.5266(10) -0.0548(7) 0.1812(4) 0.112(4) Uani 1 1 d . . .
H33A H 0.4850 -0.0871 0.1635 0.134 Uiso 1 1 calc R A .
C34 C 0.6017(10) -0.0949(7) 0.1917(4) 0.120(5) Uani 1 1 d . A .
H34A H 0.6124 -0.1535 0.1822 0.144 Uiso 1 1 calc R . .
C35 C 0.6637(8) -0.0480(6) 0.2169(4) 0.099(3) Uani 1 1 d . . .
H35A H 0.7182 -0.0745 0.2244 0.119 Uiso 1 1 calc R A .
C36 C 0.6466(6) 0.0391(5) 0.2317(3) 0.071(2) Uani 1 1 d . A .
H36A H 0.6882 0.0696 0.2503 0.085 Uiso 1 1 calc R . .
C41 C 0.8205(5) 0.3069(5) 0.3714(3) 0.0592(18) Uani 1 1 d . . .
C42 C 0.8474(6) 0.2213(6) 0.3612(3) 0.078(2) Uani 1 1 d . A .
H42A H 0.8128 0.1865 0.3409 0.094 Uiso 1 1 calc R . .
C43 C 0.9236(7) 0.1860(8) 0.3802(3) 0.102(3) Uani 1 1 d . . .
H43A H 0.9401 0.1276 0.3730 0.122 Uiso 1 1 calc R A .
C44 C 0.9750(8) 0.2362(8) 0.4094(4) 0.121(4) Uani 1 1 d . A .
H44A H 1.0284 0.2138 0.4214 0.146 Uiso 1 1 calc R . .
C45 C 0.9466(8) 0.3230(9) 0.4212(4) 0.119(4) Uani 1 1 d . . .
H45A H 0.9793 0.3570 0.4428 0.143 Uiso 1 1 calc R A .
C46 C 0.8718(6) 0.3572(7) 0.4013(3) 0.085(2) Uani 1 1 d . A .
H46A H 0.8550 0.4157 0.4082 0.103 Uiso 1 1 calc R . .
C51 C 0.6584(5) 0.3789(5) 0.3996(2) 0.0581(18) Uani 1 1 d . . .
C52 C 0.6025(6) 0.3164(6) 0.4204(3) 0.076(2) Uani 1 1 d . A .
H52A H 0.5932 0.2617 0.4055 0.091 Uiso 1 1 calc R . .
C53 C 0.5604(7) 0.3347(7) 0.4633(3) 0.094(3) Uani 1 1 d . . .
H53A H 0.5230 0.2919 0.4767 0.113 Uiso 1 1 calc R A .
C54 C 0.5726(7) 0.4141(7) 0.4863(3) 0.093(3) Uani 1 1 d . A .
H54A H 0.5451 0.4253 0.5155 0.112 Uiso 1 1 calc R . .
C55 C 0.6678(6) 0.4590(6) 0.4231(3) 0.077(2) Uani 1 1 d . A .
H55A H 0.7042 0.5026 0.4096 0.092 Uiso 1 1 calc R . .
C56 C 0.6266(6) 0.4775(7) 0.4652(3) 0.087(3) Uani 1 1 d . . .
H56A H 0.6347 0.5328 0.4798 0.105 Uiso 1 1 calc R A .
C1 C 0.5131(12) 0.3279(11) 0.3171(7) 0.045(4) Uiso 0.50 1 d P A 1
H1B H 0.4755 0.3041 0.3403 0.054 Uiso 0.50 1 calc PR A 1
C2 C 0.4998(14) 0.4085(13) 0.2936(8) 0.071(5) Uiso 0.50 1 d P A 1
C3 C 0.4239(12) 0.4722(12) 0.3029(6) 0.075(4) Uiso 0.50 1 d P A 1
C4 C 0.3542(14) 0.4789(15) 0.2707(8) 0.101(6) Uiso 0.50 1 d P A 1
H4A H 0.3498 0.4417 0.2442 0.121 Uiso 0.50 1 calc PR A 1
C5 C 0.2866(15) 0.5494(15) 0.2811(7) 0.101(6) Uiso 0.50 1 d P A 1
H5A H 0.2391 0.5564 0.2601 0.121 Uiso 0.50 1 calc PR A 1
C6 C 0.2908(12) 0.6003(12) 0.3173(6) 0.080(5) Uiso 0.50 1 d P A 1
C7 C 0.3544(13) 0.5831(13) 0.3519(7) 0.090(5) Uiso 0.50 1 d P A 1
H7A H 0.3540 0.6161 0.3800 0.108 Uiso 0.50 1 calc PR A 1
C8 C 0.4233(11) 0.5131(11) 0.3450(6) 0.073(4) Uiso 0.50 1 d P A 1
H8A H 0.4639 0.4987 0.3690 0.088 Uiso 0.50 1 calc PR A 1
C9 C 0.2287(16) 0.6814(16) 0.3160(8) 0.122(7) Uiso 0.50 1 d P A 1
H9A H 0.1933 0.6797 0.2874 0.183 Uiso 0.50 1 calc PR A 1
H9B H 0.2637 0.7352 0.3163 0.183 Uiso 0.50 1 calc PR A 1
H9C H 0.1901 0.6804 0.3434 0.183 Uiso 0.50 1 calc PR A 1
O2 O 0.5088(12) 0.3420(12) 0.3287(6) 0.088(6) Uiso 0.50 1 d P A 2
C10 C 0.4748(14) 0.4007(13) 0.3064(7) 0.069(6) Uiso 0.50 1 d P A 2
C11 C 0.4908(11) 0.4588(11) 0.2699(5) 0.067(4) Uiso 0.50 1 d P A 2
O1 O 0.3932(10) 0.4340(11) 0.3253(5) 0.108(4) Uiso 0.50 1 d P A 2
C12 C 0.3587(18) 0.3886(16) 0.3704(8) 0.115(7) Uiso 0.50 1 d P A 2
H12A H 0.4123 0.3730 0.3880 0.139 Uiso 0.50 1 calc PR A 2
H12B H 0.3341 0.3324 0.3592 0.139 Uiso 0.50 1 calc PR A 2
C13 C 0.295(4) 0.419(4) 0.4074(19) 0.34(3) Uiso 0.50 1 d P A 2
H13A H 0.2874 0.3721 0.4306 0.505 Uiso 0.50 1 calc PR A 2
H13B H 0.2390 0.4325 0.3929 0.505 Uiso 0.50 1 calc PR A 2
H13C H 0.3186 0.4710 0.4229 0.505 Uiso 0.50 1 calc PR A 2

loop_
_atom_site_aniso_label
_atom_site_aniso_U_11
_atom_site_aniso_U_22
_atom_site_aniso_U_33
_atom_site_aniso_U_23
_atom_site_aniso_U_13
_atom_site_aniso_U_12
Ru1 0.0560(3) 0.0404(3) 0.0516(3) 0.0013(2) -0.0035(2) 0.0024(2)
P1 0.0507(10) 0.0462(10) 0.0558(10) 0.0021(8) -0.0024(8) -0.0039(8)
P2 0.0544(10) 0.0481(10) 0.0485(9) 0.0002(8) 0.0006(8) 0.0036(8)
N1 0.044(3) 0.044(3) 0.052(4) 0.007(2) 0.007(2) 0.007(3)
O15 0.115(5) 0.059(4) 0.091(4) 0.014(3) -0.011(4) -0.001(4)
O16 0.055(3) 0.055(3) 0.078(5) 0.005(3) 0.005(3) 0.014(3)
C15 0.076(5) 0.048(4) 0.060(4) 0.000(3) -0.012(4) 0.003(4)
C16 0.039(3) 0.039(3) 0.060(5) -0.007(3) -0.007(3) -0.011(4)
C20 0.047(4) 0.069(5) 0.056(4) -0.002(4) -0.007(3) -0.001(4)
C21 0.057(5) 0.059(4) 0.066(4) 0.003(4) 0.006(4) -0.006(3)
C22 0.079(6) 0.099(7) 0.101(7) 0.029(6) 0.000(5) -0.026(5)
C23 0.068(6) 0.143(10) 0.116(8) 0.056(8) 0.016(6) -0.021(7)
C24 0.056(5) 0.161(10) 0.092(6) 0.016(7) 0.014(5) -0.014(6)
C25 0.062(6) 0.164(11) 0.085(6) -0.010(7) -0.007(5) 0.012(6)
C26 0.054(4) 0.096(6) 0.077(5) 0.008(4) 0.005(4) -0.001(5)
C31 0.079(5) 0.050(4) 0.060(4) -0.008(3) -0.002(4) -0.014(4)
C32 0.102(7) 0.064(5) 0.081(6) 0.002(4) -0.023(5) -0.028(5)
C33 0.161(11) 0.063(6) 0.110(8) -0.004(5) -0.045(8) -0.023(7)
C34 0.192(14) 0.047(5) 0.121(9) -0.022(6) -0.037(9) 0.015(7)
C35 0.122(8) 0.055(5) 0.121(8) -0.010(5) -0.017(7) 0.017(5)
C36 0.087(6) 0.044(4) 0.081(5) -0.005(3) -0.008(4) 0.009(4)
C41 0.055(4) 0.065(5) 0.057(4) 0.012(3) 0.000(3) 0.004(4)
C42 0.074(6) 0.085(6) 0.076(5) 0.007(4) -0.005(4) 0.017(4)
C43 0.098(8) 0.109(8) 0.098(7) -0.003(6) -0.034(6) 0.031(6)
C44 0.097(8) 0.115(9) 0.152(10) 0.035(8) -0.052(8) 0.024(7)
C45 0.096(8) 0.128(10) 0.134(10) 0.008(8) -0.065(7) 0.006(7)
C46 0.082(6) 0.081(6) 0.094(6) 0.005(5) -0.030(5) -0.001(5)
C51 0.066(5) 0.062(5) 0.046(4) 0.001(3) 0.006(3) 0.006(3)
C52 0.087(6) 0.068(5) 0.073(5) -0.002(4) 0.011(5) -0.003(4)
C53 0.094(7) 0.112(8) 0.076(6) 0.015(6) 0.023(5) 0.002(6)
C54 0.108(8) 0.105(8) 0.068(6) -0.009(6) 0.023(5) 0.019(6)
C55 0.085(6) 0.071(5) 0.074(5) -0.014(4) 0.013(4) -0.014(5)
C56 0.098(7) 0.093(6) 0.072(5) -0.033(5) 0.021(5) -0.009(5)

loop_
_atom_type_symbol
_atom_type_description
_atom_type_scat_dispersion_real
_atom_type_scat_dispersion_imag
_atom_type_scat_source
C C 0.0033 0.0016 'International Tables Vol C Tables 4.2.6.8 and 6.1.1.4'
H H 0.0000 0.0000 'International Tables Vol C Tables 4.2.6.8 and 6.1.1.4'
N N 0.0061 0.0033 'International Tables Vol C Tables 4.2.6.8 and 6.1.1.4'
O O 0.0106 0.0060 'International Tables Vol C Tables 4.2.6.8 and 6.1.1.4'
P P 0.1023 0.0942 'International Tables Vol C Tables 4.2.6.8 and 6.1.1.4'
Ru Ru -1.2594 0.8363 'International Tables Vol C Tables 4.2.6.8 and 6.1.1.4'

loop_
_geom_angle_atom_site_label_1
_geom_angle_atom_site_label_2
_geom_angle_atom_site_label_3
_geom_angle
_geom_angle_site_symmetry_1
_geom_angle_site_symmetry_3
C15 Ru1 N1 177.1(3) . .
C15 Ru1 C16 99.5(3) . .
N1 Ru1 C16 82.8(2) . .
C15 Ru1 C1 102.4(5) . .
N1 Ru1 C1 75.3(5) . .
C16 Ru1 C1 158.1(5) . .
C15 Ru1 P1 91.6(2) . .
N1 Ru1 P1 86.39(5) . .
C16 Ru1 P1 93.05(5) . .
C1 Ru1 P1 85.8(5) . .
C15 Ru1 P2 92.7(2) . .
N1 Ru1 P2 89.12(5) . .
C16 Ru1 P2 90.46(5) . .
C1 Ru1 P2 89.0(5) . .
P1 Ru1 P2 173.92(7) . .
C15 Ru1 Ru1 141.3(3) . 8_665
N1 Ru1 Ru1 40.89(15) . 8_665
C16 Ru1 Ru1 41.89(18) . 8_665
C1 Ru1 Ru1 116.2(4) . 8_665
P1 Ru1 Ru1 89.59(5) . 8_665
P2 Ru1 Ru1 89.71(5) . 8_665
C31 P1 C21 102.0(4) . .
C31 P1 C20 103.2(3) . .
C21 P1 C20 103.0(3) . .
C31 P1 Ru1 120.9(3) . .
C21 P1 Ru1 112.3(3) . .
C20 P1 Ru1 113.4(2) . .
C41 P2 C51 100.8(3) . .
C41 P2 C20 104.1(3) . 8_665
C51 P2 C20 101.5(3) . 8_665
C41 P2 Ru1 120.8(3) . .
C51 P2 Ru1 115.6(3) . .
C20 P2 Ru1 111.7(2) 8_665 .
N2 N1 Ru1 130.87(15) . 8_665
N2 N1 Ru1 130.91(15) . .
Ru1 N1 Ru1 98.2(3) 8_665 .
N1 N2 C11 143.0(8) . .
N1 N2 C11 143.1(8) . 8_665
C11 N2 C11 73.9(16) . 8_665
N1 N2 C2 104.3(8) . 8_665
C11 N2 C2 112.5(13) . 8_665
C11 N2 C2 38.9(9) 8_665 8_665
N1 N2 C2 104.3(8) . .
C11 N2 C2 38.9(9) . .
C11 N2 C2 112.5(13) 8_665 .
C2 N2 C2 151.3(16) 8_665 .
O15 C15 Ru1 175.2(8) . .
O16 C16 Ru1 131.87(18) . .
O16 C16 Ru1 131.89(18) . 8_665
Ru1 C16 Ru1 96.2(4) . 8_665
P2 C20 P1 113.8(4) 8_665 .
C22 C21 C26 117.2(8) . .
C22 C21 P1 117.9(6) . .
C26 C21 P1 124.6(6) . .
C21 C22 C23 120.4(10) . .
C24 C23 C22 122.5(9) . .
C23 C24 C25 118.5(9) . .
C26 C25 C24 120.4(10) . .
C25 C26 C21 120.9(9) . .
C32 C31 C36 119.5(7) . .
C32 C31 P1 120.8(7) . .
C36 C31 P1 119.7(6) . .
C31 C32 C33 116.3(10) . .
C34 C33 C32 125.7(10) . .
C33 C34 C35 117.8(9) . .
C34 C35 C36 120.8(10) . .
C31 C36 C35 119.7(8) . .
C46 C41 C42 118.5(8) . .
C46 C41 P2 121.9(6) . .
C42 C41 P2 119.6(6) . .
C41 C42 C43 121.8(9) . .
C44 C43 C42 119.7(10) . .
C43 C44 C45 119.0(9) . .
C46 C45 C44 120.2(10) . .
C41 C46 C45 120.7(10) . .
C55 C51 C52 116.8(7) . .
C55 C51 P2 124.4(6) . .
C52 C51 P2 118.7(6) . .
C51 C52 C53 120.5(8) . .
C54 C53 C52 121.4(9) . .
C53 C54 C56 118.3(8) . .
C51 C55 C56 123.1(8) . .
C54 C56 C55 119.9(8) . .
C2 C1 Ru1 109.5(14) . .
C1 C2 C3 125(2) . .
C1 C2 N2 119.5(17) . .
C3 C2 N2 115.3(16) . .
C8 C3 C4 122.7(18) . .
C8 C3 C2 116.9(17) . .
C4 C3 C2 120.1(17) . .
C3 C4 C5 115.9(19) . .
C6 C5 C4 123(2) . .
C5 C6 C7 119(2) . .
C5 C6 C9 115.4(19) . .
C7 C6 C9 125.6(18) . .
C6 C7 C8 121.4(17) . .
C3 C8 C7 116.5(17) . .
O2 C10 C11 142(2) . .
O2 C10 O1 116(2) . .
C11 C10 O1 101.9(16) . .
N2 C11 C10 107.7(16) . .
N2 C11 C11 53.0(8) . 8_665
C10 C11 C11 160.0(13) . 8_665
C10 O1 C12 116.3(16) . .
O1 C12 C13 132(3) . .

loop_
_geom_bond_atom_site_label_1
_geom_bond_atom_site_label_2
_geom_bond_distance
_geom_bond_site_symmetry_2
Ru1 C15 1.835(7) .
Ru1 N1 2.061(5) .
Ru1 C16 2.093(6) .
Ru1 C1 2.242(18) .
Ru1 P1 2.3401(18) .
Ru1 P2 2.3533(18) .
Ru1 Ru1 3.1166(11) 8_665
P1 C31 1.807(7) .
P1 C21 1.816(8) .
P1 C20 1.869(7) .
P2 C41 1.818(7) .
P2 C51 1.817(7) .
P2 C20 1.823(7) 8_665
N1 N2 1.264(11) .
N1 Ru1 2.062(5) 8_665
N2 C11 1.296(17) .
N2 C11 1.296(17) 8_665
N2 C2 1.63(2) 8_665
N2 C2 1.63(2) .
O15 C15 1.143(8) .
O16 C16 1.189(11) .
C16 Ru1 2.093(6) 8_665
C20 P2 1.823(7) 8_665
C21 C22 1.381(11) .
C21 C26 1.388(10) .
C22 C23 1.393(14) .
C23 C24 1.322(15) .
C24 C25 1.387(14) .
C25 C26 1.387(12) .
C31 C32 1.402(11) .
C31 C36 1.395(11) .
C32 C33 1.401(13) .
C33 C34 1.321(17) .
C34 C35 1.375(15) .
C35 C36 1.406(11) .
C41 C46 1.377(12) .
C41 C42 1.387(11) .
C42 C43 1.378(12) .
C43 C44 1.366(15) .
C44 C45 1.422(16) .
C45 C46 1.365(13) .
C51 C55 1.390(11) .
C51 C52 1.397(11) .
C52 C53 1.398(12) .
C53 C54 1.380(14) .
C54 C56 1.393(14) .
C55 C56 1.374(11) .
C1 C2 1.40(3) .
C2 C3 1.52(3) .
C3 C8 1.34(2) .
C3 C4 1.40(2) .
C4 C5 1.51(3) .
C5 C6 1.28(3) .
C6 C7 1.40(2) .
C6 C9 1.55(3) .
C7 C8 1.50(3) .
O2 C10 1.20(2) .
C10 C11 1.38(3) .
C10 O1 1.44(2) .
C11 C11 1.56(3) 8_665
O1 C12 1.54(3) .
C12 C13 1.49(5) .
